data_7242022
loop_
_publ_author_name
'Xue, Zhen-Zhen'
'Wang, A-Ni'
'Wei, Qi'
'Wei, Li'
'Han, Song-De'
'Pan, Jie'

_publ_section_title
;
 Template syntheses of diverse haloargentates with reversible
 photochromism behaviors and efficient photocatalytic properties
;
_journal_issue 7
_journal_name_full CrystEngComm
_journal_page_first 1588
_journal_page_last 1595
_journal_paper_doi 10.1039/D0CE01642J
_journal_volume 23
_journal_year 2021
_chemical_formula_sum 'C7 H15 Ag2 I3 N4'
_chemical_formula_weight 751.67
_space_group_IT_number 11
_space_group_name_Hall '-P 2yb'
_space_group_name_H-M_alt 'P 1 21/m 1'
_symmetry_cell_setting monoclinic
_symmetry_space_group_name_H-M 'P 1 21/m 1'
_atom_sites_solution_hydrogens geom
_atom_sites_solution_primary direct
_atom_sites_solution_secondary difmap
_audit_creation_method SHELXL-97
_audit_update_record
;
2020-09-24 deposited with the CCDC.	2021-01-06 downloaded from the CCDC.
;
_cell_angle_alpha 90.00
_cell_angle_beta 111.815(18)
_cell_angle_gamma 90.00
_cell_formula_units_Z 2
_cell_length_a 9.7304(16)
_cell_length_b 7.1624(8)
_cell_length_c 11.7858(17)
_cell_measurement_reflns_used 1018
_cell_measurement_temperature 293(2)
_cell_measurement_theta_max 26.6960
_cell_measurement_theta_min 3.3530
_cell_volume 762.6(2)
_computing_cell_refinement 'CrysAlisPro 1.171.39.16b (Rigaku OD, 2015)'
_computing_data_collection 'CrysAlisPro 1.171.39.16b (Rigaku OD, 2015)'
_computing_data_reduction 'CrysAlisPro 1.171.39.16b (Rigaku OD, 2015)'
_computing_structure_refinement 'SHELXL-97 (Sheldrick, 1997)'
_computing_structure_solution 'SHELXS-97 (Sheldrick, 1990)'
_diffrn_ambient_temperature 293(2)
_diffrn_measured_fraction_theta_full 0.998
_diffrn_measured_fraction_theta_max 0.998
_diffrn_measurement_device_type 'XtaLAB Mini (ROW)'
_diffrn_radiation_monochromator graphite
_diffrn_radiation_source 'fine-focus sealed tube'
_diffrn_radiation_type MoK\a
_diffrn_radiation_wavelength 0.71073
_diffrn_reflns_av_R_equivalents 0.0229
_diffrn_reflns_av_sigmaI/netI 0.0368
_diffrn_reflns_limit_h_max 11
_diffrn_reflns_limit_h_min -10
_diffrn_reflns_limit_k_max 8
_diffrn_reflns_limit_k_min -8
_diffrn_reflns_limit_l_max 14
_diffrn_reflns_limit_l_min -10
_diffrn_reflns_number 2697
_diffrn_reflns_theta_full 25.19
_diffrn_reflns_theta_max 25.19
_diffrn_reflns_theta_min 3.40
_exptl_absorpt_coefficient_mu 8.623
_exptl_absorpt_correction_T_max 1.00000
_exptl_absorpt_correction_T_min 0.64802
_exptl_absorpt_correction_type multi-scan
_exptl_crystal_colour colorless
_exptl_crystal_density_diffrn 3.274
_exptl_crystal_density_method 'not measured'
_exptl_crystal_description block
_exptl_crystal_F_000 676
_exptl_crystal_size_max 0.18
_exptl_crystal_size_mid 0.16
_exptl_crystal_size_min 0.13
_refine_diff_density_max 0.908
_refine_diff_density_min -1.222
_refine_diff_density_rms 0.164
_refine_ls_extinction_coef 0.0149(8)
_refine_ls_extinction_expression Fc^*^=kFc[1+0.001xFc^2^\l^3^/sin(2\q)]^-1/4^
_refine_ls_extinction_method SHELXL
_refine_ls_goodness_of_fit_ref 1.035
_refine_ls_hydrogen_treatment constr
_refine_ls_matrix_type full
_refine_ls_number_parameters 95
_refine_ls_number_reflns 1501
_refine_ls_number_restraints 78
_refine_ls_restrained_S_all 1.007
_refine_ls_R_factor_all 0.0451
_refine_ls_R_factor_gt 0.0361
_refine_ls_shift/su_max 0.000
_refine_ls_shift/su_mean 0.000
_refine_ls_structure_factor_coef Fsqd
_refine_ls_weighting_details 'calc w=1/[\s^2^(Fo^2^)+(0.0508P)^2^+1.7615P] where P=(Fo^2^+2Fc^2^)/3'
_refine_ls_weighting_scheme calc
_refine_ls_wR_factor_gt 0.0937
_refine_ls_wR_factor_ref 0.1013
_reflns_number_gt 1240
_reflns_number_total 1501
_reflns_threshold_expression >2sigma(I)
_cod_data_source_file d0ce01642j2.cif
_cod_data_source_block a
_cod_depositor_comments 'Adding full bibliography for 7242021--7242023.cif.'
_cod_original_cell_volume 762.57(19)
_cod_original_sg_symbol_H-M P2(1)/m
_cod_database_code 7242022

loop_
_symmetry_equiv_pos_as_xyz
'x, y, z'
'-x, y+1/2, -z'
'-x, -y, -z'
'x, -y-1/2, z'

loop_
_atom_site_label
_atom_site_type_symbol
_atom_site_fract_x
_atom_site_fract_y
_atom_site_fract_z
_atom_site_U_iso_or_equiv
_atom_site_adp_type
_atom_site_occupancy
_atom_site_symmetry_multiplicity
_atom_site_calc_flag
_atom_site_refinement_flags
_atom_site_disorder_assembly
_atom_site_disorder_group
Ag1 Ag 0.63941(8) 1.00998(12) 0.47748(7) 0.0623(3) Uani 0.90 1 d PU . .
Ag1A Ag 0.4513(6) 1.1337(8) 0.3958(5) 0.0391(12) Uani 0.10 1 d PU . .
I1 I 0.39834(8) 0.7500 0.33023(7) 0.0429(3) Uani 1 2 d SU . .
I2 I 0.68509(8) 1.2500 0.31133(7) 0.0453(3) Uani 1 2 d SU . .
I3 I 0.84262(9) 0.7500 0.61011(6) 0.0495(3) Uani 1 2 d SU . .
C1 C 0.9113(7) 0.9233(9) 0.1379(6) 0.0376(16) Uani 1 1 d U . .
H1A H 0.8834 1.0341 0.1715 0.045 Uiso 1 1 calc R . .
H1B H 1.0173 0.9275 0.1576 0.045 Uiso 1 1 calc R . .
C2 C 0.7040(11) 0.7500 0.1606(10) 0.039(2) Uani 1 2 d SU . .
H2A H 0.6747 0.6402 0.1943 0.047 Uiso 0.50 1 calc PR . .
H2B H 0.6747 0.8598 0.1943 0.047 Uiso 0.50 1 calc PR . .
C3 C 0.6765(8) 0.9186(11) -0.0199(7) 0.0473(18) Uani 1 1 d U . .
H3A H 0.6242 0.9227 -0.1078 0.057 Uiso 1 1 calc R . .
H3B H 0.6492 1.0286 0.0149 0.057 Uiso 1 1 calc R . .
C4 C 0.8777(12) 0.7500 -0.0420(10) 0.047(3) Uani 1 2 d SU . .
H4A H 0.9839 0.7500 -0.0219 0.056 Uiso 1 2 calc SR . .
H4B H 0.8295 0.7500 -0.1304 0.056 Uiso 1 2 calc SR . .
C5 C 0.9498(14) 0.7500 0.3280(10) 0.056(3) Uani 1 2 d SU . .
H5A H 1.0548 0.7500 0.3477 0.084 Uiso 1 2 calc SR . .
H5B H 0.9225 0.6406 0.3618 0.084 Uiso 0.50 1 calc PR . .
H5C H 0.9225 0.8594 0.3618 0.084 Uiso 0.50 1 calc PR . .
N1 N 0.8724(9) 0.7500 0.1943(7) 0.0340(18) Uani 1 2 d SU . .
N2 N 0.6325(9) 0.7500 0.0295(8) 0.040(2) Uani 1 2 d SU . .
N3 N 0.8354(6) 0.9206(9) 0.0079(5) 0.0392(14) Uani 1 1 d U . .

loop_
_atom_site_aniso_label
_atom_site_aniso_U_11
_atom_site_aniso_U_22
_atom_site_aniso_U_33
_atom_site_aniso_U_23
_atom_site_aniso_U_13
_atom_site_aniso_U_12
Ag1 0.0654(5) 0.0563(5) 0.0696(6) 0.0138(4) 0.0302(4) 0.0070(4)
Ag1A 0.032(3) 0.044(3) 0.044(3) 0.005(2) 0.018(2) -0.004(2)
I1 0.0473(4) 0.0371(4) 0.0449(4) 0.000 0.0177(3) 0.000
I2 0.0606(5) 0.0323(4) 0.0471(4) 0.000 0.0246(4) 0.000
I3 0.0621(5) 0.0402(4) 0.0352(4) 0.000 0.0051(3) 0.000
C1 0.036(4) 0.030(4) 0.048(4) 0.002(3) 0.017(3) -0.004(3)
C2 0.040(5) 0.038(5) 0.050(6) 0.000 0.027(5) 0.000
C3 0.048(4) 0.041(4) 0.045(4) 0.013(3) 0.008(3) 0.004(4)
C4 0.050(6) 0.060(7) 0.036(5) 0.000 0.023(5) 0.000
C5 0.072(8) 0.056(7) 0.033(6) 0.000 0.011(6) 0.000
N1 0.038(4) 0.031(4) 0.037(4) 0.000 0.019(4) 0.000
N2 0.035(5) 0.033(4) 0.049(5) 0.000 0.011(4) 0.000
N3 0.044(3) 0.040(3) 0.035(3) 0.009(3) 0.017(3) 0.000(3)

loop_
_atom_type_symbol
_atom_type_description
_atom_type_scat_dispersion_real
_atom_type_scat_dispersion_imag
_atom_type_scat_source
C C 0.0033 0.0016 'International Tables Vol C Tables 4.2.6.8 and 6.1.1.4'
H H 0.0000 0.0000 'International Tables Vol C Tables 4.2.6.8 and 6.1.1.4'
N N 0.0061 0.0033 'International Tables Vol C Tables 4.2.6.8 and 6.1.1.4'
Ag Ag -0.8971 1.1015 'International Tables Vol C Tables 4.2.6.8 and 6.1.1.4'
I I -0.4742 1.8119 'International Tables Vol C Tables 4.2.6.8 and 6.1.1.4'

loop_
_geom_angle_atom_site_label_1
_geom_angle_atom_site_label_2
_geom_angle_atom_site_label_3
_geom_angle
_geom_angle_site_symmetry_1
_geom_angle_site_symmetry_3
_geom_angle_publ_flag
Ag1A Ag1 Ag1A 90.4(2) . 3_676 ?
Ag1A Ag1 I3 160.33(16) . . ?
Ag1A Ag1 I3 71.84(14) 3_676 . ?
Ag1A Ag1 I2 74.60(15) . . ?
Ag1A Ag1 I2 164.25(14) 3_676 . ?
I3 Ag1 I2 123.68(3) . . ?
Ag1A Ag1 Ag1 49.48(15) . 3_676 ?
Ag1A Ag1 Ag1 40.96(14) 3_676 3_676 ?
I3 Ag1 Ag1 112.35(4) . 3_676 ?
I2 Ag1 Ag1 123.89(4) . 3_676 ?
Ag1A Ag1 I1 75.68(17) . 3_676 ?
Ag1A Ag1 I1 64.40(15) 3_676 3_676 ?
I3 Ag1 I1 103.01(3) . 3_676 ?
I2 Ag1 I1 106.16(3) . 3_676 ?
Ag1 Ag1 I1 60.62(3) 3_676 3_676 ?
Ag1A Ag1 I1 66.68(17) . . ?
Ag1A Ag1 I1 71.55(14) 3_676 . ?
I3 Ag1 I1 98.73(3) . . ?
I2 Ag1 I1 105.90(3) . . ?
Ag1 Ag1 I1 60.00(3) 3_676 . ?
I1 Ag1 I1 120.62(3) 3_676 . ?
Ag1A Ag1 Ag1A 28.8(2) . 4_585 ?
Ag1A Ag1 Ag1A 104.64(11) 3_676 4_585 ?
I3 Ag1 Ag1A 163.69(11) . 4_585 ?
I2 Ag1 Ag1A 59.75(10) . 4_585 ?
Ag1 Ag1 Ag1A 67.51(10) 3_676 4_585 ?
I1 Ag1 Ag1A 62.08(10) 3_676 4_585 ?
I1 Ag1 Ag1A 95.03(10) . 4_585 ?
Ag1A Ag1 Ag1A 103.44(13) . 2_646 ?
Ag1A Ag1 Ag1A 26.20(18) 3_676 2_646 ?
I3 Ag1 Ag1A 56.91(9) . 2_646 ?
I2 Ag1 Ag1A 162.49(10) . 2_646 ?
Ag1 Ag1 Ag1A 58.01(9) 3_676 2_646 ?
I1 Ag1 Ag1A 89.87(9) 3_676 2_646 ?
I1 Ag1 Ag1A 58.60(10) . 2_646 ?
Ag1A Ag1 Ag1A 125.51(10) 4_585 2_646 ?
Ag1A Ag1A Ag1 117.22(16) 4_585 . ?
Ag1A Ag1A Ag1 117.26(14) 4_585 3_676 ?
Ag1 Ag1A Ag1 89.6(2) . 3_676 ?
Ag1A Ag1A I1 164.68(11) 4_585 . ?
Ag1 Ag1A I1 74.68(18) . . ?
Ag1 Ag1A I1 70.27(15) 3_676 . ?
Ag1A Ag1A I2 73.44(11) 4_585 . ?
Ag1 Ag1A I2 65.69(14) . . ?
Ag1 Ag1A I2 154.8(2) 3_676 . ?
I1 Ag1A I2 105.52(17) . . ?
Ag1A Ag1A I3 73.62(11) 4_585 3_676 ?
Ag1 Ag1A I3 150.3(2) . 3_676 ?
Ag1 Ag1A I3 61.90(12) 3_676 3_676 ?
I1 Ag1A I3 100.93(15) . 3_676 ?
I2 Ag1A I3 141.3(2) . 3_676 ?
Ag1A Ag1A Ag1A 130.0(2) 4_585 3_676 ?
Ag1 Ag1A Ag1A 48.98(16) . 3_676 ?
Ag1 Ag1A Ag1A 40.58(13) 3_676 3_676 ?
I1 Ag1A Ag1A 64.8(2) . 3_676 ?
I2 Ag1A Ag1A 114.5(3) . 3_676 ?
I3 Ag1A Ag1A 102.1(2) 3_676 3_676 ?
Ag1A Ag1A Ag1 34.02(10) 4_585 4_585 ?
Ag1 Ag1A Ag1 83.20(18) . 4_585 ?
Ag1 Ag1A Ag1 120.4(2) 3_676 4_585 ?
I1 Ag1A Ag1 155.61(19) . 4_585 ?
I2 Ag1A Ag1 54.74(9) . 4_585 ?
I3 Ag1A Ag1 103.38(17) 3_676 4_585 ?
Ag1A Ag1A Ag1 107.8(3) 3_676 4_585 ?
Ag1A Ag1A I1 74.53(10) 4_585 3_676 ?
Ag1 Ag1A I1 67.36(16) . 3_676 ?
Ag1 Ag1A I1 65.40(14) 3_676 3_676 ?
I1 Ag1A I1 120.39(18) . 3_676 ?
I2 Ag1A I1 98.70(15) . 3_676 ?
I3 Ag1A I1 91.53(15) 3_676 3_676 ?
Ag1A Ag1A I1 55.63(18) 3_676 3_676 ?
Ag1 Ag1A I1 57.31(10) 4_585 3_676 ?
Ag1A Ag1A Ag1 36.54(9) 4_585 2_656 ?
Ag1 Ag1A Ag1 120.2(2) . 2_656 ?
Ag1 Ag1A Ag1 80.72(15) 3_676 2_656 ?
I1 Ag1A Ag1 147.64(17) . 2_656 ?
I2 Ag1A Ag1 106.83(16) . 2_656 ?
I3 Ag1A Ag1 51.06(9) 3_676 2_656 ?
Ag1A Ag1A Ag1 101.8(2) 3_676 2_656 ?
Ag1 Ag1A Ag1 54.49(10) 4_585 2_656 ?
I1 Ag1A Ag1 54.90(9) 3_676 2_656 ?
Ag1A I1 Ag1A 149.4(2) . 4_575 ?
Ag1A I1 Ag1 45.32(10) . 3_676 ?
Ag1A I1 Ag1 114.32(11) 4_575 3_676 ?
Ag1A I1 Ag1 114.32(11) . 2_646 ?
Ag1A I1 Ag1 45.32(10) 4_575 2_646 ?
Ag1 I1 Ag1 70.62(4) 3_676 2_646 ?
Ag1A I1 Ag1 38.63(11) . . ?
Ag1A I1 Ag1 114.77(11) 4_575 . ?
Ag1 I1 Ag1 59.38(3) 3_676 . ?
Ag1 I1 Ag1 102.12(3) 2_646 . ?
Ag1A I1 Ag1 114.77(11) . 4_575 ?
Ag1A I1 Ag1 38.63(11) 4_575 4_575 ?
Ag1 I1 Ag1 102.12(3) 3_676 4_575 ?
Ag1 I1 Ag1 59.38(3) 2_646 4_575 ?
Ag1 I1 Ag1 76.96(4) . 4_575 ?
Ag1A I1 Ag1A 59.61(18) . 3_676 ?
Ag1A I1 Ag1A 90.50(11) 4_575 3_676 ?
Ag1 I1 Ag1A 36.95(10) 3_676 3_676 ?
Ag1 I1 Ag1A 60.61(10) 2_646 3_676 ?
Ag1 I1 Ag1A 43.05(9) . 3_676 ?
Ag1 I1 Ag1A 66.50(10) 4_575 3_676 ?
Ag1A I1 Ag1A 90.50(11) . 2_646 ?
Ag1A I1 Ag1A 59.61(18) 4_575 2_646 ?
Ag1 I1 Ag1A 60.61(10) 3_676 2_646 ?
Ag1 I1 Ag1A 36.95(10) 2_646 2_646 ?
Ag1 I1 Ag1A 66.50(10) . 2_646 ?
Ag1 I1 Ag1A 43.05(9) 4_575 2_646 ?
Ag1A I1 Ag1A 30.9(2) 3_676 2_646 ?
Ag1 I2 Ag1 76.95(4) 4_585 . ?
Ag1 I2 Ag1A 65.50(11) 4_585 . ?
Ag1 I2 Ag1A 39.71(11) . . ?
Ag1 I2 Ag1A 39.71(11) 4_585 4_585 ?
Ag1 I2 Ag1A 65.50(11) . 4_585 ?
Ag1A I2 Ag1A 33.1(2) . 4_585 ?
Ag1 I3 Ag1 85.51(4) 4_575 . ?
Ag1 I3 Ag1A 46.27(11) 4_575 2_646 ?
Ag1 I3 Ag1A 72.03(11) . 2_646 ?
Ag1 I3 Ag1A 72.03(11) 4_575 3_676 ?
Ag1 I3 Ag1A 46.27(11) . 3_676 ?
Ag1A I3 Ag1A 32.8(2) 2_646 3_676 ?
N3 C1 N1 110.1(6) . . ?
N2 C2 N1 108.7(7) . . ?
N3 C3 N2 111.1(6) . . ?
N3 C4 N3 111.4(7) . 4_575 ?
C5 N1 C1 110.9(5) . 4_575 ?
C5 N1 C1 110.9(5) . . ?
C1 N1 C1 109.4(7) 4_575 . ?
C5 N1 C2 110.4(8) . . ?
C1 N1 C2 107.6(5) 4_575 . ?
C1 N1 C2 107.6(5) . . ?
C2 N2 C3 109.2(5) . 4_575 ?
C2 N2 C3 109.2(5) . . ?
C3 N2 C3 110.2(9) 4_575 . ?
C1 N3 C3 108.9(6) . . ?
C1 N3 C4 109.1(6) . . ?
C3 N3 C4 109.4(7) . . ?

loop_
_geom_bond_atom_site_label_1
_geom_bond_atom_site_label_2
_geom_bond_distance
_geom_bond_site_symmetry_2
_geom_bond_publ_flag
Ag1 Ag1A 1.937(5) . ?
Ag1 Ag1A 2.247(5) 3_676 ?
Ag1 I3 2.7429(10) . ?
Ag1 I2 2.7630(10) . ?
Ag1 Ag1 2.9553(15) 3_676 ?
Ag1 I1 2.9741(11) 3_676 ?
Ag1 I1 2.9927(11) . ?
Ag1 Ag1A 3.079(5) 4_585 ?
Ag1 Ag1A 3.354(6) 2_646 ?
Ag1A Ag1A 1.666(11) 4_585 ?
Ag1A Ag1 2.247(5) 3_676 ?
Ag1A I1 2.849(6) . ?
Ag1A I2 2.923(5) . ?
Ag1A I3 2.955(5) 3_676 ?
Ag1A Ag1A 2.978(11) 3_676 ?
Ag1A Ag1 3.079(5) 4_585 ?
Ag1A I1 3.122(6) 3_676 ?
Ag1A Ag1 3.354(6) 2_656 ?
I1 Ag1A 2.849(6) 4_575 ?
I1 Ag1 2.9741(11) 3_676 ?
I1 Ag1 2.9741(11) 2_646 ?
I1 Ag1 2.9927(11) 4_575 ?
I1 Ag1A 3.122(6) 3_676 ?
I1 Ag1A 3.122(6) 2_646 ?
I2 Ag1 2.7630(10) 4_585 ?
I2 Ag1A 2.923(5) 4_585 ?
I3 Ag1 2.7429(10) 4_575 ?
I3 Ag1A 2.955(5) 2_646 ?
I3 Ag1A 2.955(5) 3_676 ?
C1 N3 1.433(9) . ?
C1 N1 1.521(8) . ?
C2 N2 1.439(14) . ?
C2 N1 1.536(12) . ?
C3 N3 1.456(9) . ?
C3 N2 1.472(9) . ?
C4 N3 1.480(8) . ?
C4 N3 1.480(8) 4_575 ?
C5 N1 1.473(13) . ?
N1 C1 1.521(8) 4_575 ?
N2 C3 1.472(9) 4_575 ?
